data_7246569
loop_
_publ_author_name
'Hosseinpoor, Saeed'
'Pourayoubi, Mehrdad'
'Abrishami, Mozhgan'
'Sobati, Marjan'
'Karimi Ahmadabad, Fatemeh'
'Sabbaghi, Fahimeh'
'Ne\<cas, Marek'
'Du\<sek, Michal'
'Ku\<cer\'akov\'a, Monika'
'Kaur, Manpreet'

_publ_section_title
;
 Competing and directing interactions in new
 phosphoramide/thiophosphoramide structures: energy considerations and
 evidence for CH&#x22EF;HC contacts and aliphatic--aromatic stacking
;
_journal_issue 17
_journal_name_full CrystEngComm
_journal_page_first 2557
_journal_page_last 2569
_journal_paper_doi 10.1039/D3CE00204G
_journal_volume 25
_journal_year 2023
_chemical_formula_sum 'C12 H30 N3 P S'
_chemical_formula_weight 279.42
_space_group_crystal_system orthorhombic
_space_group_IT_number 33
_space_group_name_Hall 'P 2c -2n'
_space_group_name_H-M_alt 'P n a 21'
_atom_sites_solution_hydrogens geom
_audit_creation_method SHELXL-2018/3
_audit_update_record
;
2022-09-18 deposited with the CCDC.	2023-03-16 downloaded from the CCDC.
;
_cell_angle_alpha 90
_cell_angle_beta 90
_cell_angle_gamma 90
_cell_formula_units_Z 4
_cell_length_a 11.1802(6)
_cell_length_b 9.6493(6)
_cell_length_c 15.1332(8)
_cell_measurement_reflns_used 4057
_cell_measurement_temperature 120(2)
_cell_measurement_theta_max 29.2470
_cell_measurement_theta_min 2.4720
_cell_volume 1632.59(16)
_computing_cell_refinement
;
CrysAlisPro, Agilent Technologies,
Version 1.171.37.35 (release 13-08-2014 CrysAlis171 .NET)
(compiled Aug 13 2014,18:06:01)
;
_computing_data_collection
;
Rigaku CrystalClear-SM Expert 2.1 b32 (Rigaku, 2014)
MSCServDetCCD = {5.7.3.4}
;
_computing_data_reduction
;
CrysAlisPro, Agilent Technologies,
Version 1.171.37.35 (release 13-08-2014 CrysAlis171 .NET)
(compiled Aug 13 2014,18:06:01)
;
_computing_structure_refinement 'SHELXL-2018/3 (Sheldrick, 2018)'
_computing_structure_solution 'SHELXT 2014/5 (Sheldrick, 2014)'
_diffrn_ambient_temperature 120(2)
_diffrn_measured_fraction_theta_full 0.995
_diffrn_measured_fraction_theta_max 0.996
_diffrn_measurement_device_type 'AFC11 (Right): Eulerian 3 circle CCD'
_diffrn_measurement_method 'Profile data from \w-scans'
_diffrn_radiation_type MoK\a
_diffrn_radiation_wavelength 0.71073
_diffrn_reflns_av_R_equivalents 0.0432
_diffrn_reflns_av_unetI/netI 0.0431
_diffrn_reflns_Laue_measured_fraction_full 0.995
_diffrn_reflns_Laue_measured_fraction_max 0.996
_diffrn_reflns_limit_h_max 13
_diffrn_reflns_limit_h_min -11
_diffrn_reflns_limit_k_max 11
_diffrn_reflns_limit_k_min -11
_diffrn_reflns_limit_l_max 18
_diffrn_reflns_limit_l_min -16
_diffrn_reflns_number 6934
_diffrn_reflns_point_group_measured_fraction_full 0.967
_diffrn_reflns_point_group_measured_fraction_max 0.965
_diffrn_reflns_theta_full 25.242
_diffrn_reflns_theta_max 25.345
_diffrn_reflns_theta_min 3.097
_diffrn_source 'Rotating Anode MicroMax-007HF DW 1.2 kW'
_exptl_absorpt_coefficient_mu 0.284
_exptl_absorpt_correction_T_max 1.00000
_exptl_absorpt_correction_T_min 0.76196
_exptl_absorpt_correction_type multi-scan
_exptl_absorpt_process_details
;
CrysAlisPro, Agilent Technologies,
Version 1.171.37.35 (release 13-08-2014 CrysAlis171 .NET)
(compiled Aug 13 2014,18:06:01)
Empirical absorption correction using spherical harmonics,
 implemented in SCALE3 ABSPACK scaling algorithm.
;
_exptl_crystal_colour colourless
_exptl_crystal_density_diffrn 1.137
_exptl_crystal_description block
_exptl_crystal_F_000 616
_exptl_crystal_size_max 0.250
_exptl_crystal_size_mid 0.250
_exptl_crystal_size_min 0.200
_refine_diff_density_max 0.341
_refine_diff_density_min -0.245
_refine_diff_density_rms 0.047
_refine_ls_abs_structure_details
;
 Refined as an inversion twin.
;
_refine_ls_abs_structure_Flack 0.41(13)
_refine_ls_extinction_method none
_refine_ls_goodness_of_fit_ref 1.056
_refine_ls_hydrogen_treatment constr
_refine_ls_matrix_type full
_refine_ls_number_parameters 164
_refine_ls_number_reflns 2896
_refine_ls_number_restraints 1
_refine_ls_restrained_S_all 1.056
_refine_ls_R_factor_all 0.0404
_refine_ls_R_factor_gt 0.0362
_refine_ls_shift/su_max 0.000
_refine_ls_shift/su_mean 0.000
_refine_ls_structure_factor_coef Fsqd
_refine_ls_weighting_details 'w=1/[\s^2^(Fo^2^)+(0.0530P)^2^+0.0557P] where P=(Fo^2^+2Fc^2^)/3'
_refine_ls_weighting_scheme calc
_refine_ls_wR_factor_gt 0.0883
_refine_ls_wR_factor_ref 0.0912
_reflns_Friedel_coverage 0.862
_reflns_Friedel_fraction_full 0.937
_reflns_Friedel_fraction_max 0.931
_reflns_number_gt 2696
_reflns_number_total 2896
_reflns_threshold_expression 'I > 2\s(I)'
_cod_data_source_file d3ce00204g2.cif
_cod_data_source_block m
_cod_depositor_comments 'Adding full bibliography for 7246569--7246573.cif.'
_cod_database_code 7246569
_shelx_shelxl_version_number 2018/3
_shelx_space_group_comment
;
The symmetry employed for this shelxl refinement is uniquely defined
by the following loop, which should always be used as a source of
symmetry information in preference to the above space-group names.
They are only intended as comments.
;
_shelx_estimated_absorpt_t_min 0.932
_shelx_estimated_absorpt_t_max 0.945

loop_
_space_group_symop_operation_xyz
'x, y, z'
'-x, -y, z+1/2'
'x+1/2, -y+1/2, z'
'-x+1/2, y+1/2, z+1/2'

loop_
_atom_site_label
_atom_site_type_symbol
_atom_site_fract_x
_atom_site_fract_y
_atom_site_fract_z
_atom_site_U_iso_or_equiv
_atom_site_adp_type
_atom_site_occupancy
_atom_site_site_symmetry_order
_atom_site_calc_flag
_atom_site_refinement_flags_posn
_atom_site_refinement_flags_adp
_atom_site_refinement_flags_occupancy
_atom_site_disorder_assembly
_atom_site_disorder_group
S1 S 0.32660(6) 0.08074(9) 0.71569(6) 0.0210(2) Uani 1 1 d . . . . .
P1 P 0.16169(6) 0.14342(9) 0.73058(5) 0.0150(2) Uani 1 1 d . . . . .
N1 N 0.1229(2) 0.2710(3) 0.66407(18) 0.0183(6) Uani 1 1 d . . . . .
H1A H 0.070378 0.329229 0.686427 0.022 Uiso 1 1 calc R U . . .
N2 N 0.0566(2) 0.0245(3) 0.71437(18) 0.0167(6) Uani 1 1 d . . . . .
H2A H -0.008235 0.053849 0.687287 0.020 Uiso 1 1 calc R U . . .
N3 N 0.1274(2) 0.1945(3) 0.83203(17) 0.0173(6) Uani 1 1 d . . . . .
H3A H 0.070764 0.145610 0.857635 0.021 Uiso 1 1 calc R U . . .
C1 C 0.1620(3) 0.3041(4) 0.5724(2) 0.0197(8) Uani 1 1 d . . . . .
C2 C 0.0711(3) 0.4061(4) 0.5351(2) 0.0279(9) Uani 1 1 d . . . . .
H2B H -0.008179 0.362753 0.534078 0.042 Uiso 1 1 calc R U . . .
H2C H 0.094218 0.432121 0.474885 0.042 Uiso 1 1 calc R U . . .
H2D H 0.068637 0.489157 0.572369 0.042 Uiso 1 1 calc R U . . .
C3 C 0.2853(4) 0.3733(4) 0.5759(2) 0.0277(9) Uani 1 1 d . . . . .
H3B H 0.281144 0.456285 0.613122 0.042 Uiso 1 1 calc R U . . .
H3C H 0.309910 0.399566 0.516048 0.042 Uiso 1 1 calc R U . . .
H3D H 0.343644 0.308343 0.600775 0.042 Uiso 1 1 calc R U . . .
C4 C 0.1653(3) 0.1753(4) 0.5146(2) 0.0282(9) Uani 1 1 d . . . . .
H4A H 0.085092 0.134727 0.511363 0.042 Uiso 1 1 calc R U . . .
H4B H 0.220886 0.107706 0.540026 0.042 Uiso 1 1 calc R U . . .
H4C H 0.192077 0.200589 0.455041 0.042 Uiso 1 1 calc R U . . .
C5 C 0.0567(3) -0.1249(3) 0.7392(2) 0.0198(7) Uani 1 1 d . . . . .
C6 C 0.1258(3) -0.2095(4) 0.6716(3) 0.0280(8) Uani 1 1 d . . . . .
H6A H 0.088490 -0.199004 0.613340 0.042 Uiso 1 1 calc R U . . .
H6B H 0.124720 -0.307459 0.688735 0.042 Uiso 1 1 calc R U . . .
H6C H 0.208669 -0.176739 0.669003 0.042 Uiso 1 1 calc R U . . .
C7 C -0.0743(3) -0.1699(4) 0.7397(3) 0.0281(8) Uani 1 1 d . . . . .
H7A H -0.117846 -0.117522 0.784883 0.042 Uiso 1 1 calc R U . . .
H7B H -0.079266 -0.269126 0.752848 0.042 Uiso 1 1 calc R U . . .
H7C H -0.109759 -0.151789 0.681588 0.042 Uiso 1 1 calc R U . . .
C8 C 0.1095(3) -0.1438(4) 0.8313(2) 0.0262(8) Uani 1 1 d . . . . .
H8A H 0.065538 -0.085952 0.873520 0.039 Uiso 1 1 calc R U . . .
H8B H 0.193868 -0.116275 0.830853 0.039 Uiso 1 1 calc R U . . .
H8C H 0.102995 -0.241272 0.848840 0.039 Uiso 1 1 calc R U . . .
C9 C 0.1761(3) 0.3086(4) 0.8870(2) 0.0179(8) Uani 1 1 d . . . . .
C10 C 0.1283(4) 0.4488(4) 0.8544(3) 0.0276(8) Uani 1 1 d . . . . .
H10A H 0.040737 0.445668 0.851858 0.041 Uiso 1 1 calc R U . . .
H10B H 0.160199 0.467999 0.795370 0.041 Uiso 1 1 calc R U . . .
H10C H 0.153418 0.522061 0.895218 0.041 Uiso 1 1 calc R U . . .
C11 C 0.3123(3) 0.3099(5) 0.8860(3) 0.0301(9) Uani 1 1 d . . . . .
H11A H 0.340585 0.327507 0.825757 0.045 Uiso 1 1 calc R U . . .
H11B H 0.342432 0.219901 0.906215 0.045 Uiso 1 1 calc R U . . .
H11C H 0.341584 0.382992 0.925411 0.045 Uiso 1 1 calc R U . . .
C12 C 0.1321(3) 0.2830(4) 0.9812(2) 0.0279(9) Uani 1 1 d . . . . .
H12A H 0.044484 0.283113 0.982080 0.042 Uiso 1 1 calc R U . . .
H12B H 0.162129 0.356353 1.020133 0.042 Uiso 1 1 calc R U . . .
H12C H 0.161606 0.192984 1.001912 0.042 Uiso 1 1 calc R U . . .

loop_
_atom_site_aniso_label
_atom_site_aniso_U_11
_atom_site_aniso_U_22
_atom_site_aniso_U_33
_atom_site_aniso_U_23
_atom_site_aniso_U_13
_atom_site_aniso_U_12
S1 0.0143(4) 0.0218(5) 0.0269(5) -0.0005(4) 0.0013(3) 0.0028(3)
P1 0.0130(4) 0.0152(4) 0.0168(4) 0.0000(4) 0.0007(3) 0.0002(3)
N1 0.0183(13) 0.0178(15) 0.0187(14) 0.0011(12) 0.0028(10) 0.0040(12)
N2 0.0133(12) 0.0150(13) 0.0218(14) 0.0022(12) -0.0059(11) -0.0003(10)
N3 0.0125(13) 0.0203(15) 0.0192(15) 0.0013(12) 0.0027(10) -0.0028(12)
C1 0.0217(19) 0.020(2) 0.0171(18) 0.0030(15) 0.0033(13) 0.0015(15)
C2 0.032(2) 0.028(2) 0.0241(18) 0.0084(16) 0.0006(15) 0.0052(17)
C3 0.028(2) 0.029(2) 0.0252(19) 0.0070(17) 0.0039(15) -0.0052(17)
C4 0.034(2) 0.031(2) 0.0204(19) -0.0030(17) 0.0007(14) -0.0009(17)
C5 0.0212(15) 0.0164(16) 0.0218(17) 0.0034(15) -0.0023(14) -0.0003(14)
C6 0.032(2) 0.020(2) 0.031(2) -0.0054(17) -0.0033(15) 0.0040(18)
C7 0.0264(18) 0.0215(18) 0.036(2) 0.0048(17) -0.0033(16) -0.0067(15)
C8 0.034(2) 0.0216(19) 0.0231(18) 0.0054(15) -0.0063(15) -0.0031(16)
C9 0.0185(18) 0.020(2) 0.0154(16) 0.0000(14) -0.0005(12) -0.0018(14)
C10 0.033(2) 0.0203(19) 0.030(2) -0.0044(16) -0.0077(16) 0.0005(16)
C11 0.0207(19) 0.034(2) 0.036(2) -0.0134(18) -0.0056(15) -0.0037(18)
C12 0.035(2) 0.030(2) 0.0187(18) -0.0046(16) 0.0001(14) -0.0035(18)

loop_
_atom_type_symbol
_atom_type_description
_atom_type_scat_dispersion_real
_atom_type_scat_dispersion_imag
_atom_type_scat_source
C C 0.0033 0.0016 'International Tables Vol C Tables 4.2.6.8 and 6.1.1.4'
H H 0.0000 0.0000 'International Tables Vol C Tables 4.2.6.8 and 6.1.1.4'
N N 0.0061 0.0033 'International Tables Vol C Tables 4.2.6.8 and 6.1.1.4'
P P 0.1023 0.0942 'International Tables Vol C Tables 4.2.6.8 and 6.1.1.4'
S S 0.1246 0.1234 'International Tables Vol C Tables 4.2.6.8 and 6.1.1.4'

loop_
_geom_angle_atom_site_label_1
_geom_angle_atom_site_label_2
_geom_angle_atom_site_label_3
_geom_angle
_geom_angle_site_symmetry_1
_geom_angle_site_symmetry_3
_geom_angle_publ_flag
N1 P1 N3 106.41(14) . . ?
N1 P1 N2 103.89(14) . . ?
N3 P1 N2 100.31(14) . . ?
N1 P1 S1 114.16(11) . . ?
N3 P1 S1 114.64(10) . . ?
N2 P1 S1 115.89(10) . . ?
C1 N1 P1 130.7(2) . . ?
C1 N1 H1A 114.7 . . ?
P1 N1 H1A 114.7 . . ?
C5 N2 P1 129.1(2) . . ?
C5 N2 H2A 115.4 . . ?
P1 N2 H2A 115.4 . . ?
C9 N3 P1 131.0(2) . . ?
C9 N3 H3A 114.5 . . ?
P1 N3 H3A 114.5 . . ?
N1 C1 C4 111.6(3) . . ?
N1 C1 C2 106.7(3) . . ?
C4 C1 C2 109.3(3) . . ?
N1 C1 C3 109.0(3) . . ?
C4 C1 C3 110.8(3) . . ?
C2 C1 C3 109.4(3) . . ?
C1 C2 H2B 109.5 . . ?
C1 C2 H2C 109.5 . . ?
H2B C2 H2C 109.5 . . ?
C1 C2 H2D 109.5 . . ?
H2B C2 H2D 109.5 . . ?
H2C C2 H2D 109.5 . . ?
C1 C3 H3B 109.5 . . ?
C1 C3 H3C 109.5 . . ?
H3B C3 H3C 109.5 . . ?
C1 C3 H3D 109.5 . . ?
H3B C3 H3D 109.5 . . ?
H3C C3 H3D 109.5 . . ?
C1 C4 H4A 109.5 . . ?
C1 C4 H4B 109.5 . . ?
H4A C4 H4B 109.5 . . ?
C1 C4 H4C 109.5 . . ?
H4A C4 H4C 109.5 . . ?
H4B C4 H4C 109.5 . . ?
N2 C5 C6 110.5(3) . . ?
N2 C5 C8 110.3(3) . . ?
C6 C5 C8 110.8(3) . . ?
N2 C5 C7 106.0(3) . . ?
C6 C5 C7 109.7(3) . . ?
C8 C5 C7 109.4(3) . . ?
C5 C6 H6A 109.5 . . ?
C5 C6 H6B 109.5 . . ?
H6A C6 H6B 109.5 . . ?
C5 C6 H6C 109.5 . . ?
H6A C6 H6C 109.5 . . ?
H6B C6 H6C 109.5 . . ?
C5 C7 H7A 109.5 . . ?
C5 C7 H7B 109.5 . . ?
H7A C7 H7B 109.5 . . ?
C5 C7 H7C 109.5 . . ?
H7A C7 H7C 109.5 . . ?
H7B C7 H7C 109.5 . . ?
C5 C8 H8A 109.5 . . ?
C5 C8 H8B 109.5 . . ?
H8A C8 H8B 109.5 . . ?
C5 C8 H8C 109.5 . . ?
H8A C8 H8C 109.5 . . ?
H8B C8 H8C 109.5 . . ?
N3 C9 C11 111.5(3) . . ?
N3 C9 C12 106.6(3) . . ?
C11 C9 C12 109.4(3) . . ?
N3 C9 C10 110.2(3) . . ?
C11 C9 C10 109.7(3) . . ?
C12 C9 C10 109.3(3) . . ?
C9 C10 H10A 109.5 . . ?
C9 C10 H10B 109.5 . . ?
H10A C10 H10B 109.5 . . ?
C9 C10 H10C 109.5 . . ?
H10A C10 H10C 109.5 . . ?
H10B C10 H10C 109.5 . . ?
C9 C11 H11A 109.5 . . ?
C9 C11 H11B 109.5 . . ?
H11A C11 H11B 109.5 . . ?
C9 C11 H11C 109.5 . . ?
H11A C11 H11C 109.5 . . ?
H11B C11 H11C 109.5 . . ?
C9 C12 H12A 109.5 . . ?
C9 C12 H12B 109.5 . . ?
H12A C12 H12B 109.5 . . ?
C9 C12 H12C 109.5 . . ?
H12A C12 H12C 109.5 . . ?
H12B C12 H12C 109.5 . . ?

loop_
_geom_bond_atom_site_label_1
_geom_bond_atom_site_label_2
_geom_bond_distance
_geom_bond_site_symmetry_2
_geom_bond_publ_flag
S1 P1 1.9535(10) . ?
P1 N1 1.649(3) . ?
P1 N3 1.657(3) . ?
P1 N2 1.660(3) . ?
N1 C1 1.489(4) . ?
N1 H1A 0.8800 . ?
N2 C5 1.489(4) . ?
N2 H2A 0.8800 . ?
N3 C9 1.483(5) . ?
N3 H3A 0.8800 . ?
C1 C4 1.520(5) . ?
C1 C2 1.524(5) . ?
C1 C3 1.532(5) . ?
C2 H2B 0.9800 . ?
C2 H2C 0.9800 . ?
C2 H2D 0.9800 . ?
C3 H3B 0.9800 . ?
C3 H3C 0.9800 . ?
C3 H3D 0.9800 . ?
C4 H4A 0.9800 . ?
C4 H4B 0.9800 . ?
C4 H4C 0.9800 . ?
C5 C6 1.521(5) . ?
C5 C8 1.525(5) . ?
C5 C7 1.527(5) . ?
C6 H6A 0.9800 . ?
C6 H6B 0.9800 . ?
C6 H6C 0.9800 . ?
C7 H7A 0.9800 . ?
C7 H7B 0.9800 . ?
C7 H7C 0.9800 . ?
C8 H8A 0.9800 . ?
C8 H8B 0.9800 . ?
C8 H8C 0.9800 . ?
C9 C11 1.524(5) . ?
C9 C12 1.528(5) . ?
C9 C10 1.535(5) . ?
C10 H10A 0.9800 . ?
C10 H10B 0.9800 . ?
C10 H10C 0.9800 . ?
C11 H11A 0.9800 . ?
C11 H11B 0.9800 . ?
C11 H11C 0.9800 . ?
C12 H12A 0.9800 . ?
C12 H12B 0.9800 . ?
C12 H12C 0.9800 . ?

loop_
_geom_hbond_atom_site_label_D
_geom_hbond_atom_site_label_H
_geom_hbond_atom_site_label_A
_geom_hbond_distance_DH
_geom_hbond_distance_HA
_geom_hbond_distance_DA
_geom_hbond_angle_DHA
_geom_hbond_site_symmetry_A
_geom_hbond_publ_flag
N1 H1A S1 0.88 2.89 3.692(3) 151.5 3_455 yes

loop_
_geom_torsion_atom_site_label_1
_geom_torsion_atom_site_label_2
_geom_torsion_atom_site_label_3
_geom_torsion_atom_site_label_4
_geom_torsion
_geom_torsion_site_symmetry_1
_geom_torsion_site_symmetry_2
_geom_torsion_site_symmetry_3
_geom_torsion_site_symmetry_4
_geom_torsion_publ_flag
N3 P1 N1 C1 159.8(3) . . . . ?
N2 P1 N1 C1 -94.8(3) . . . . ?
S1 P1 N1 C1 32.3(3) . . . . ?
N1 P1 N2 C5 164.5(3) . . . . ?
N3 P1 N2 C5 -85.6(3) . . . . ?
S1 P1 N2 C5 38.4(3) . . . . ?
N1 P1 N3 C9 -65.4(3) . . . . ?
N2 P1 N3 C9 -173.4(3) . . . . ?
S1 P1 N3 C9 61.7(3) . . . . ?
P1 N1 C1 C4 44.2(4) . . . . ?
P1 N1 C1 C2 163.6(3) . . . . ?
P1 N1 C1 C3 -78.4(4) . . . . ?
P1 N2 C5 C6 -81.3(4) . . . . ?
P1 N2 C5 C8 41.5(4) . . . . ?
P1 N2 C5 C7 159.9(3) . . . . ?
P1 N3 C9 C11 -47.1(4) . . . . ?
P1 N3 C9 C12 -166.4(3) . . . . ?
P1 N3 C9 C10 75.1(4) . . . . ?
